data_1549178
loop_
_publ_author_name
'Junge, Kathrin'
'Cingolani, Andrea'
'Spannenberg, Anke'
'Beller, Matthias'

_publ_section_title
;
 {Bis[2-(diisopropylphosphanyl)ethyl]amine}carbonyl(tetrahydroborato)cobalt(I)
;
_journal_coeditor_code RZ4021
_journal_issue 3
_journal_name_full IUCrData
_journal_page_first x180471
_journal_paper_doi 10.1107/S2414314618004716
_journal_volume 3
_journal_year 2018
_chemical_formula_iupac '[Co (B H4) (C16 H37 N P2) (C O)]'
_chemical_formula_moiety 'C17 H41 B Co N O P2'
_chemical_formula_sum 'C17 H41 B Co N O P2'
_chemical_formula_weight 407.19
_chemical_name_systematic
;
{Bis[2-(diisopropylphosphanyl)ethyl]amine}carbonyl(tetrahydroborato)cobalt(I)
;
_space_group_crystal_system monoclinic
_space_group_IT_number 14
_space_group_name_Hall '-P 2yn'
_space_group_name_H-M_alt 'P 1 21/n 1'
_symmetry_space_group_name_Hall '-P 2yn'
_symmetry_space_group_name_H-M 'P 1 21/n 1'
_atom_sites_solution_hydrogens mixed
_audit_creation_method SHELXL-2014/7
_cell_angle_alpha 90
_cell_angle_beta 97.1010(10)
_cell_angle_gamma 90
_cell_formula_units_Z 4
_cell_length_a 8.0249(2)
_cell_length_b 27.3200(8)
_cell_length_c 10.3546(3)
_cell_measurement_reflns_used 9366
_cell_measurement_temperature 150(2)
_cell_measurement_theta_max 28.83
_cell_measurement_theta_min 2.48
_cell_volume 2252.73(11)
_computing_cell_refinement
;
SAINT (Bruker, 2014)
;
_computing_data_collection
;
APEX2 (Bruker, 2014)
;
_computing_data_reduction
;
SAINT (Bruker, 2014)
;
_computing_molecular_graphics
;
SHELXL2014 (Sheldrick, 2015)
;
_computing_publication_material
;
publCIF (Westrip, 2010)
;
_computing_structure_refinement
;
SHELXL2014 (Sheldrick, 2015)
;
_computing_structure_solution
;
SHELXS97 (Sheldrick, 2008)
;
_diffrn_ambient_temperature 150(2)
_diffrn_measured_fraction_theta_full 1.000
_diffrn_measured_fraction_theta_max 1.000
_diffrn_measurement_device_type 'Bruker APEXII CCD'
_diffrn_measurement_method '\f and \w scans'
_diffrn_radiation_monochromator 'curved graphite'
_diffrn_radiation_source 'fine-focus sealed tube'
_diffrn_radiation_type MoK\a
_diffrn_radiation_wavelength 0.71073
_diffrn_reflns_av_R_equivalents 0.0259
_diffrn_reflns_limit_h_max 10
_diffrn_reflns_limit_h_min -10
_diffrn_reflns_limit_k_max 36
_diffrn_reflns_limit_k_min -36
_diffrn_reflns_limit_l_max 13
_diffrn_reflns_limit_l_min -13
_diffrn_reflns_number 38885
_diffrn_reflns_theta_full 25.242
_diffrn_reflns_theta_max 27.997
_diffrn_reflns_theta_min 1.491
_exptl_absorpt_coefficient_mu 0.907
_exptl_absorpt_correction_T_max 0.89
_exptl_absorpt_correction_T_min 0.72
_exptl_absorpt_correction_type multi-scan
_exptl_absorpt_process_details
;
(SADABS; Bruker, 2014)
;
_exptl_crystal_colour red
_exptl_crystal_density_diffrn 1.201
_exptl_crystal_description prism
_exptl_crystal_F_000 880
_exptl_crystal_size_max 0.381
_exptl_crystal_size_mid 0.320
_exptl_crystal_size_min 0.136
_refine_diff_density_max 0.658
_refine_diff_density_min -0.418
_refine_ls_extinction_method none
_refine_ls_goodness_of_fit_ref 1.080
_refine_ls_hydrogen_treatment mixed
_refine_ls_matrix_type full
_refine_ls_number_parameters 236
_refine_ls_number_reflns 5449
_refine_ls_number_restraints 0
_refine_ls_restrained_S_all 1.080
_refine_ls_R_factor_all 0.0352
_refine_ls_R_factor_gt 0.0301
_refine_ls_shift/su_max 0.000
_refine_ls_shift/su_mean 0.000
_refine_ls_structure_factor_coef Fsqd
_refine_ls_weighting_details 'w=1/[\s^2^(Fo^2^)+(0.0317P)^2^+1.3762P] where P=(Fo^2^+2Fc^2^)/3'
_refine_ls_weighting_scheme calc
_refine_ls_wR_factor_gt 0.0720
_refine_ls_wR_factor_ref 0.0746
_reflns_number_gt 4886
_reflns_number_total 5449
_reflns_threshold_expression 'I > 2\s(I)'
_cod_data_source_file rz4021sup1.cif
_cod_data_source_block I
_cod_database_code 1549178
_shelx_space_group_comment
;
The symmetry employed for this shelxl refinement is uniquely defined
by the following loop, which should always be used as a source of
symmetry information in preference to the above space-group names.
They are only intended as comments.
;

loop_
_space_group_symop_operation_xyz
'x, y, z'
'-x+1/2, y+1/2, -z+1/2'
'-x, -y, -z'
'x-1/2, -y-1/2, z-1/2'

loop_
_atom_site_type_symbol
_atom_site_label
_atom_site_fract_x
_atom_site_fract_y
_atom_site_fract_z
_atom_site_U_iso_or_equiv
_atom_site_adp_type
_atom_site_calc_flag
_atom_site_occupancy
B B1 -0.1303(2) 0.04214(7) 0.13590(18) 0.0227(3) Uani d 1
C C1 0.3578(2) 0.03751(6) 0.24641(16) 0.0265(3) Uani d 1
H H1F 0.4702 0.0332 0.2963 0.032 Uiso calc 1
H H1G 0.2932 0.0069 0.2529 0.032 Uiso calc 1
C C2 0.3747(2) 0.04845(6) 0.10518(16) 0.0256(3) Uani d 1
H H2A 0.4645 0.0730 0.1001 0.031 Uiso calc 1
H H2B 0.4059 0.0182 0.0612 0.031 Uiso calc 1
C C3 0.2323(2) 0.08158(6) -0.09605(15) 0.0248(3) Uani d 1
H H3A 0.2656 0.0527 -0.1446 0.030 Uiso calc 1
H H3B 0.3208 0.1068 -0.0963 0.030 Uiso calc 1
C C4 0.0664(2) 0.10156(6) -0.16071(15) 0.0269(3) Uani d 1
H H4A -0.0158 0.0747 -0.1786 0.032 Uiso calc 1
H H4B 0.0822 0.1175 -0.2443 0.032 Uiso calc 1
C C5 0.1334(2) 0.05913(7) 0.43592(15) 0.0291(4) Uani d 1
H H5 0.0789 0.0297 0.3912 0.035 Uiso calc 1
C C6 0.2471(3) 0.03910(8) 0.55335(18) 0.0403(5) Uani d 1
H H6A 0.3005 0.0664 0.6042 0.060 Uiso calc 1
H H6B 0.3338 0.0182 0.5233 0.060 Uiso calc 1
H H6C 0.1800 0.0199 0.6079 0.060 Uiso calc 1
C C7 -0.0108(2) 0.09020(8) 0.47412(17) 0.0394(4) Uani d 1
H H7A -0.0722 0.0716 0.5340 0.059 Uiso calc 1
H H7B -0.0870 0.0987 0.3960 0.059 Uiso calc 1
H H7C 0.0343 0.1202 0.5169 0.059 Uiso calc 1
C C8 0.4209(2) 0.12393(7) 0.40695(18) 0.0325(4) Uani d 1
H H8 0.4845 0.1006 0.4691 0.039 Uiso calc 1
C C9 0.5423(2) 0.14279(8) 0.3157(2) 0.0435(5) Uani d 1
H H9A 0.4805 0.1624 0.2465 0.065 Uiso calc 1
H H9B 0.5955 0.1150 0.2772 0.065 Uiso calc 1
H H9C 0.6288 0.1630 0.3650 0.065 Uiso calc 1
C C10 0.3582(3) 0.16526(8) 0.4871(2) 0.0453(5) Uani d 1
H H10A 0.4544 0.1826 0.5338 0.068 Uiso calc 1
H H10B 0.2889 0.1517 0.5499 0.068 Uiso calc 1
H H10C 0.2911 0.1881 0.4293 0.068 Uiso calc 1
C C11 -0.2425(2) 0.14304(8) -0.07824(18) 0.0341(4) Uani d 1
H H11 -0.2731 0.1127 -0.0325 0.041 Uiso calc 1
C C12 -0.3163(3) 0.18517(9) -0.0076(2) 0.0506(6) Uani d 1
H H12A -0.3013 0.2158 -0.0539 0.076 Uiso calc 1
H H12B -0.2588 0.1874 0.0813 0.076 Uiso calc 1
H H12C -0.4363 0.1793 -0.0049 0.076 Uiso calc 1
C C13 -0.3250(3) 0.13749(11) -0.2184(2) 0.0572(6) Uani d 1
H H13A -0.4430 0.1282 -0.2187 0.086 Uiso calc 1
H H13B -0.2664 0.1121 -0.2622 0.086 Uiso calc 1
H H13C -0.3186 0.1686 -0.2645 0.086 Uiso calc 1
C C14 0.0493(2) 0.20699(6) -0.10655(18) 0.0313(4) Uani d 1
H H14 0.0024 0.2317 -0.0497 0.038 Uiso calc 1
C C15 0.2386(3) 0.21286(8) -0.0862(2) 0.0471(5) Uani d 1
H H15A 0.2890 0.1915 -0.1469 0.071 Uiso calc 1
H H15B 0.2814 0.2038 0.0034 0.071 Uiso calc 1
H H15C 0.2678 0.2470 -0.1019 0.071 Uiso calc 1
C C16 -0.0198(3) 0.21952(8) -0.2475(2) 0.0476(5) Uani d 1
H H16A 0.0344 0.2494 -0.2742 0.071 Uiso calc 1
H H16B -0.1413 0.2248 -0.2536 0.071 Uiso calc 1
H H16C 0.0034 0.1924 -0.3047 0.071 Uiso calc 1
C C17 0.0784(2) 0.17611(6) 0.20485(17) 0.0305(4) Uani d 1
Co Co1 0.09870(2) 0.11960(2) 0.14107(2) 0.01695(6) Uani d 1
H H1A -0.065(3) 0.0841(8) 0.157(2) 0.037(5) Uiso d 1
H H1B -0.034(3) 0.0148(8) 0.172(2) 0.037(6) Uiso d 1
H H1C -0.241(3) 0.0384(8) 0.188(2) 0.037(6) Uiso d 1
H H1D -0.161(3) 0.0376(8) 0.027(2) 0.049(6) Uiso d 1
N N1 0.21356(16) 0.06750(5) 0.03935(12) 0.0187(2) Uani d 1
O O1 0.0642(2) 0.21577(5) 0.24275(16) 0.0561(4) Uani d 1
P P1 0.24794(5) 0.08916(2) 0.31343(4) 0.02044(9) Uani d 1
P P2 -0.01034(5) 0.14623(2) -0.04995(4) 0.02156(9) Uani d 1
H H1E 0.147(2) 0.0444(7) 0.0339(18) 0.022(5) Uiso d 1

loop_
_atom_site_aniso_label
_atom_site_aniso_U_11
_atom_site_aniso_U_22
_atom_site_aniso_U_33
_atom_site_aniso_U_12
_atom_site_aniso_U_13
_atom_site_aniso_U_23
B1 0.0229(8) 0.0229(8) 0.0225(8) -0.0002(7) 0.0032(7) 0.0005(7)
C1 0.0223(7) 0.0280(8) 0.0284(8) 0.0071(6) 0.0001(6) 0.0051(6)
C2 0.0198(7) 0.0296(8) 0.0280(8) 0.0084(6) 0.0050(6) 0.0004(6)
C3 0.0305(8) 0.0261(8) 0.0197(7) 0.0018(6) 0.0106(6) -0.0003(6)
C4 0.0381(9) 0.0268(8) 0.0155(7) 0.0014(7) 0.0024(6) 0.0008(6)
C5 0.0304(8) 0.0383(9) 0.0180(7) -0.0017(7) 0.0014(6) 0.0042(7)
C6 0.0432(11) 0.0521(12) 0.0246(9) 0.0009(9) 0.0006(8) 0.0161(8)
C7 0.0363(10) 0.0616(13) 0.0212(8) 0.0040(9) 0.0069(7) -0.0010(8)
C8 0.0304(9) 0.0334(9) 0.0298(9) -0.0032(7) -0.0115(7) 0.0038(7)
C9 0.0310(10) 0.0447(11) 0.0520(12) -0.0119(8) -0.0061(9) 0.0058(9)
C10 0.0531(12) 0.0415(11) 0.0365(11) -0.0053(9) -0.0136(9) -0.0112(9)
C11 0.0230(8) 0.0481(11) 0.0297(9) 0.0017(7) -0.0023(7) 0.0102(8)
C12 0.0283(10) 0.0668(15) 0.0578(14) 0.0146(10) 0.0095(9) 0.0066(11)
C13 0.0343(11) 0.096(2) 0.0382(12) -0.0045(12) -0.0089(9) 0.0083(12)
C14 0.0337(9) 0.0252(8) 0.0351(9) 0.0038(7) 0.0054(7) 0.0069(7)
C15 0.0371(11) 0.0400(11) 0.0643(14) -0.0026(9) 0.0064(10) 0.0167(10)
C16 0.0615(14) 0.0382(11) 0.0422(11) 0.0023(10) 0.0028(10) 0.0180(9)
C17 0.0318(9) 0.0290(9) 0.0284(9) 0.0075(7) -0.0059(7) -0.0058(7)
Co1 0.01843(10) 0.01766(10) 0.01438(10) 0.00293(7) 0.00046(7) -0.00097(7)
N1 0.0181(6) 0.0198(6) 0.0186(6) 0.0015(5) 0.0043(5) -0.0003(5)
O1 0.0681(11) 0.0346(8) 0.0595(10) 0.0175(7) -0.0161(8) -0.0228(7)
P1 0.02065(18) 0.0236(2) 0.01616(18) 0.00142(15) -0.00147(14) 0.00128(14)
P2 0.0239(2) 0.0226(2) 0.01789(19) 0.00427(15) 0.00123(14) 0.00319(14)

loop_
_atom_type_symbol
_atom_type_description
_atom_type_scat_dispersion_real
_atom_type_scat_dispersion_imag
_atom_type_scat_source
C C 0.0033 0.0016 'International Tables Vol C Tables 4.2.6.8 and 6.1.1.4'
H H 0.0000 0.0000 'International Tables Vol C Tables 4.2.6.8 and 6.1.1.4'
N N 0.0061 0.0033 'International Tables Vol C Tables 4.2.6.8 and 6.1.1.4'
O O 0.0106 0.0060 'International Tables Vol C Tables 4.2.6.8 and 6.1.1.4'
B B 0.0013 0.0007 'International Tables Vol C Tables 4.2.6.8 and 6.1.1.4'
P P 0.1023 0.0942 'International Tables Vol C Tables 4.2.6.8 and 6.1.1.4'
Co Co 0.3494 0.9721 'International Tables Vol C Tables 4.2.6.8 and 6.1.1.4'

loop_
_geom_angle_atom_site_label_1
_geom_angle_atom_site_label_2
_geom_angle_atom_site_label_3
_geom_angle
H1A B1 H1B 107.3(14)
H1A B1 H1C 109.8(14)
H1B B1 H1C 110.3(15)
H1A B1 H1D 108.0(15)
H1B B1 H1D 108.5(16)
H1C B1 H1D 112.8(16)
C2 C1 P1 108.44(11)
C2 C1 H1F 110.0
P1 C1 H1F 110.0
C2 C1 H1G 110.0
P1 C1 H1G 110.0
H1F C1 H1G 108.4
N1 C2 C1 109.67(12)
N1 C2 H2A 109.7
C1 C2 H2A 109.7
N1 C2 H2B 109.7
C1 C2 H2B 109.7
H2A C2 H2B 108.2
N1 C3 C4 109.02(12)
N1 C3 H3A 109.9
C4 C3 H3A 109.9
N1 C3 H3B 109.9
C4 C3 H3B 109.9
H3A C3 H3B 108.3
C3 C4 P2 107.94(11)
C3 C4 H4A 110.1
P2 C4 H4A 110.1
C3 C4 H4B 110.1
P2 C4 H4B 110.1
H4A C4 H4B 108.4
C7 C5 C6 112.97(15)
C7 C5 P1 112.85(13)
C6 C5 P1 113.96(13)
C7 C5 H5 105.3
C6 C5 H5 105.3
P1 C5 H5 105.3
C5 C6 H6A 109.5
C5 C6 H6B 109.5
H6A C6 H6B 109.5
C5 C6 H6C 109.5
H6A C6 H6C 109.5
H6B C6 H6C 109.5
C5 C7 H7A 109.5
C5 C7 H7B 109.5
H7A C7 H7B 109.5
C5 C7 H7C 109.5
H7A C7 H7C 109.5
H7B C7 H7C 109.5
C10 C8 C9 111.44(17)
C10 C8 P1 112.85(13)
C9 C8 P1 110.08(13)
C10 C8 H8 107.4
C9 C8 H8 107.4
P1 C8 H8 107.4
C8 C9 H9A 109.5
C8 C9 H9B 109.5
H9A C9 H9B 109.5
C8 C9 H9C 109.5
H9A C9 H9C 109.5
H9B C9 H9C 109.5
C8 C10 H10A 109.5
C8 C10 H10B 109.5
H10A C10 H10B 109.5
C8 C10 H10C 109.5
H10A C10 H10C 109.5
H10B C10 H10C 109.5
C12 C11 C13 112.53(18)
C12 C11 P2 109.38(14)
C13 C11 P2 117.68(14)
C12 C11 H11 105.4
C13 C11 H11 105.4
P2 C11 H11 105.4
C11 C12 H12A 109.5
C11 C12 H12B 109.5
H12A C12 H12B 109.5
C11 C12 H12C 109.5
H12A C12 H12C 109.5
H12B C12 H12C 109.5
C11 C13 H13A 109.5
C11 C13 H13B 109.5
H13A C13 H13B 109.5
C11 C13 H13C 109.5
H13A C13 H13C 109.5
H13B C13 H13C 109.5
C15 C14 C16 110.30(17)
C15 C14 P2 110.25(13)
C16 C14 P2 115.20(14)
C15 C14 H14 106.9
C16 C14 H14 106.9
P2 C14 H14 106.9
C14 C15 H15A 109.5
C14 C15 H15B 109.5
H15A C15 H15B 109.5
C14 C15 H15C 109.5
H15A C15 H15C 109.5
H15B C15 H15C 109.5
C14 C16 H16A 109.5
C14 C16 H16B 109.5
H16A C16 H16B 109.5
C14 C16 H16C 109.5
H16A C16 H16C 109.5
H16B C16 H16C 109.5
O1 C17 Co1 176.79(18)
C17 Co1 N1 154.31(8)
C17 Co1 P2 90.14(6)
N1 Co1 P2 85.50(4)
C17 Co1 P1 95.61(6)
N1 Co1 P1 85.40(4)
P2 Co1 P1 169.253(18)
C17 Co1 H1A 112.2(7)
N1 Co1 H1A 93.4(7)
P2 Co1 H1A 93.1(7)
P1 Co1 H1A 93.2(7)
C3 N1 C2 110.05(12)
C3 N1 Co1 114.21(9)
C2 N1 Co1 115.41(10)
C3 N1 H1E 106.0(13)
C2 N1 H1E 106.4(13)
Co1 N1 H1E 103.8(13)
C1 P1 C5 102.71(8)
C1 P1 C8 103.12(8)
C5 P1 C8 105.84(8)
C1 P1 Co1 102.88(5)
C5 P1 Co1 117.40(6)
C8 P1 Co1 122.06(6)
C4 P2 C14 106.27(8)
C4 P2 C11 106.20(9)
C14 P2 C11 106.73(8)
C4 P2 Co1 102.51(5)
C14 P2 Co1 119.79(6)
C11 P2 Co1 114.19(6)

loop_
_geom_bond_atom_site_label_1
_geom_bond_atom_site_label_2
_geom_bond_distance
B1 H1A 1.27(2)
B1 H1B 1.10(2)
B1 H1C 1.10(2)
B1 H1D 1.13(2)
C1 C2 1.515(2)
C1 P1 1.8440(17)
C1 H1F 0.9900
C1 H1G 0.9900
C2 N1 1.4796(19)
C2 H2A 0.9900
C2 H2B 0.9900
C3 N1 1.4792(19)
C3 C4 1.516(2)
C3 H3A 0.9900
C3 H3B 0.9900
C4 P2 1.8327(17)
C4 H4A 0.9900
C4 H4B 0.9900
C5 C7 1.526(3)
C5 C6 1.528(2)
C5 P1 1.8480(17)
C5 H5 1.0000
C6 H6A 0.9800
C6 H6B 0.9800
C6 H6C 0.9800
C7 H7A 0.9800
C7 H7B 0.9800
C7 H7C 0.9800
C8 C10 1.523(3)
C8 C9 1.528(3)
C8 P1 1.8531(18)
C8 H8 1.0000
C9 H9A 0.9800
C9 H9B 0.9800
C9 H9C 0.9800
C10 H10A 0.9800
C10 H10B 0.9800
C10 H10C 0.9800
C11 C12 1.522(3)
C11 C13 1.527(3)
C11 P2 1.8520(18)
C11 H11 1.0000
C12 H12A 0.9800
C12 H12B 0.9800
C12 H12C 0.9800
C13 H13A 0.9800
C13 H13B 0.9800
C13 H13C 0.9800
C14 C15 1.516(3)
C14 C16 1.535(3)
C14 P2 1.8431(18)
C14 H14 1.0000
C15 H15A 0.9800
C15 H15B 0.9800
C15 H15C 0.9800
C16 H16A 0.9800
C16 H16B 0.9800
C16 H16C 0.9800
C17 O1 1.163(2)
C17 Co1 1.6949(17)
Co1 N1 2.0555(12)
Co1 P2 2.1863(4)
Co1 P1 2.1869(4)
Co1 H1A 1.66(2)
N1 H1E 0.823(19)

loop_
_geom_torsion_atom_site_label_1
_geom_torsion_atom_site_label_2
_geom_torsion_atom_site_label_3
_geom_torsion_atom_site_label_4
_geom_torsion
P1 C1 C2 N1 -44.85(16)
N1 C3 C4 P2 48.02(15)
C4 C3 N1 C2 -179.27(13)
C4 C3 N1 Co1 -47.59(15)
C1 C2 N1 C3 176.00(13)
C1 C2 N1 Co1 44.96(16)
C2 C1 P1 C5 148.85(12)
C2 C1 P1 C8 -101.28(12)
C2 C1 P1 Co1 26.47(12)
C7 C5 P1 C1 -161.14(13)
C6 C5 P1 C1 68.27(15)
C7 C5 P1 C8 91.05(14)
C6 C5 P1 C8 -39.53(16)
C7 C5 P1 Co1 -49.16(14)
C6 C5 P1 Co1 -179.75(12)
C10 C8 P1 C1 -172.37(14)
C9 C8 P1 C1 62.42(15)
C10 C8 P1 C5 -64.86(15)
C9 C8 P1 C5 169.94(13)
C10 C8 P1 Co1 73.05(15)
C9 C8 P1 Co1 -52.15(16)
C3 C4 P2 C14 98.19(12)
C3 C4 P2 C11 -148.41(12)
C3 C4 P2 Co1 -28.31(12)
C15 C14 P2 C4 -67.28(16)
C16 C14 P2 C4 58.33(16)
C15 C14 P2 C11 179.69(15)
C16 C14 P2 C11 -54.70(17)
C15 C14 P2 Co1 48.01(16)
C16 C14 P2 Co1 173.62(12)
C12 C11 P2 C4 -170.08(14)
C13 C11 P2 C4 -40.04(19)
C12 C11 P2 C14 -57.00(16)
C13 C11 P2 C14 73.03(19)
C12 C11 P2 Co1 77.72(14)
C13 C11 P2 Co1 -152.24(16)

_cod_database_fobs_code 1549178
